data_7024045
loop_
_publ_author_name
'Bronner, Catherine'
'Baudron, St\'ephane A'
'Hosseini, Mir Wais'
'Strassert, Cristian A.'
'Guenet, Aur\'elie'
'De Cola, Luisa'

_publ_section_title
;
 Dipyrrin based luminescent cyclometallated palladium and platinum
 complexes.
;
_journal_issue 1
_journal_name_full 'Dalton transactions (Cambridge, England : 2003)'
_journal_page_first 180
_journal_page_last 184
_journal_paper_doi 10.1039/b908424j
_journal_volume 39
_journal_year 2010
_chemical_formula_moiety 'C27 H18 N4 Pd'
_chemical_formula_sum 'C27 H18 N4 Pd'
_chemical_formula_weight 504.89
_chemical_name_systematic
;
?
;
_space_group_IT_number 14
_symmetry_cell_setting monoclinic
_symmetry_space_group_name_Hall '-P 2yn'
_symmetry_space_group_name_H-M 'P 1 21/n 1'
_atom_sites_solution_hydrogens geom
_atom_sites_solution_primary direct
_atom_sites_solution_secondary difmap
_audit_creation_method SHELXL-97
_cell_angle_alpha 90.00
_cell_angle_beta 95.3430(10)
_cell_angle_gamma 90.00
_cell_formula_units_Z 4
_cell_length_a 15.0039(3)
_cell_length_b 7.48110(10)
_cell_length_c 18.2111(3)
_cell_measurement_reflns_used 7914
_cell_measurement_temperature 173(2)
_cell_measurement_theta_max 29.84
_cell_measurement_theta_min 2.25
_cell_volume 2035.24(6)
_computing_cell_refinement 'Bruker SMART'
_computing_data_collection 'Bruker SMART'
_computing_data_reduction 'Bruker SAINT'
_computing_molecular_graphics 'Bruker SHELXTL'
_computing_publication_material 'Bruker SHELXTL'
_computing_structure_refinement 'Bruker SHELXTL'
_computing_structure_solution 'Bruker SHELXTL'
_diffrn_ambient_temperature 173(2)
_diffrn_measured_fraction_theta_full 0.998
_diffrn_measured_fraction_theta_max 0.998
_diffrn_measurement_device_type 'CCD area detector'
_diffrn_measurement_method 'phi and omega scans'
_diffrn_radiation_monochromator graphite
_diffrn_radiation_source 'fine-focus sealed tube'
_diffrn_radiation_type MoK\a
_diffrn_radiation_wavelength 0.71073
_diffrn_reflns_av_R_equivalents 0.0352
_diffrn_reflns_av_sigmaI/netI 0.0379
_diffrn_reflns_limit_h_max 20
_diffrn_reflns_limit_h_min -21
_diffrn_reflns_limit_k_max 10
_diffrn_reflns_limit_k_min -10
_diffrn_reflns_limit_l_max 25
_diffrn_reflns_limit_l_min -25
_diffrn_reflns_number 25659
_diffrn_reflns_theta_full 30.03
_diffrn_reflns_theta_max 30.03
_diffrn_reflns_theta_min 1.68
_exptl_absorpt_coefficient_mu 0.936
_exptl_absorpt_correction_T_max 0.9289
_exptl_absorpt_correction_T_min 0.7415
_exptl_absorpt_correction_type multi-scan
_exptl_absorpt_process_details sadabs
_exptl_crystal_colour orange
_exptl_crystal_density_diffrn 1.648
_exptl_crystal_density_meas ?
_exptl_crystal_density_method 'not measured'
_exptl_crystal_description platelet
_exptl_crystal_F_000 1016
_exptl_crystal_size_max 0.34
_exptl_crystal_size_mid 0.14
_exptl_crystal_size_min 0.08
_refine_diff_density_max 0.682
_refine_diff_density_min -1.088
_refine_diff_density_rms 0.217
_refine_ls_extinction_method none
_refine_ls_goodness_of_fit_ref 1.204
_refine_ls_hydrogen_treatment riding
_refine_ls_matrix_type full
_refine_ls_number_parameters 289
_refine_ls_number_reflns 5955
_refine_ls_number_restraints 0
_refine_ls_restrained_S_all 1.204
_refine_ls_R_factor_all 0.0469
_refine_ls_R_factor_gt 0.0326
_refine_ls_shift/su_max 0.001
_refine_ls_shift/su_mean 0.000
_refine_ls_structure_factor_coef Fsqd
_refine_ls_weighting_details 'calc w=1/[\s^2^(Fo^2^)+(0.0525P)^2^+0.3377P] where P=(Fo^2^+2Fc^2^)/3'
_refine_ls_weighting_scheme calc
_refine_ls_wR_factor_gt 0.0883
_refine_ls_wR_factor_ref 0.1093
_reflns_number_gt 4922
_reflns_number_total 5955
_reflns_threshold_expression >2sigma(I)
_cod_data_source_file b908424j.txt
_cod_data_source_block compound8
_cod_depositor_comments
;
The following automatic conversions were performed:

'_symmetry_cell_setting' value 'Monoclinic' changed to 'monoclinic'
according to /home/saulius/struct/CIF-dictionaries/cif_core.dic
dictionary named 'cif_core.dic' version 2.4.2 from 2011-04-26.

Automatic conversion script
Id: cif_fix_values 1891 2012-01-12 08:04:46Z andrius 

The following automatic conversions were performed:

'_exptl_crystal_density_meas' value 'not measured' was changed to '?'
- the value is perceived as not measured.

Automatic conversion script
Id: cif_fix_values 3008 2015-01-20 13:52:24Z robertas 
;
_cod_original_sg_symbol_H-M 'P2(1)/n '
_cod_database_code 7024045

loop_
_symmetry_equiv_pos_as_xyz
'x, y, z'
'-x+1/2, y+1/2, -z+1/2'
'-x, -y, -z'
'x-1/2, -y-1/2, z-1/2'

loop_
_atom_site_label
_atom_site_type_symbol
_atom_site_fract_x
_atom_site_fract_y
_atom_site_fract_z
_atom_site_U_iso_or_equiv
_atom_site_adp_type
_atom_site_occupancy
_atom_site_symmetry_multiplicity
_atom_site_calc_flag
_atom_site_refinement_flags
C1 C 0.19382(19) 0.1578(4) 0.33314(17) 0.0287(6) Uani 1 1 d .
H1 H 0.1550 0.2033 0.2949 0.034 Uiso 1 1 calc R
C2 C 0.1676(2) 0.1599(4) 0.40364(18) 0.0351(7) Uani 1 1 d .
H2 H 0.1118 0.2045 0.4126 0.042 Uiso 1 1 calc R
C3 C 0.2254(2) 0.0951(3) 0.46079(18) 0.0346(7) Uani 1 1 d .
H3 H 0.2085 0.0909 0.5086 0.041 Uiso 1 1 calc R
C4 C 0.3086(2) 0.0367(4) 0.44534(16) 0.0298(6) Uani 1 1 d .
H4 H 0.3492 -0.0033 0.4835 0.036 Uiso 1 1 calc R
C5 C 0.33248(18) 0.0368(3) 0.37371(15) 0.0238(5) Uani 1 1 d .
C6 C 0.42001(17) -0.0135(3) 0.35062(15) 0.0234(5) Uani 1 1 d .
C7 C 0.4866(2) -0.0959(3) 0.39678(17) 0.0289(6) Uani 1 1 d .
H7 H 0.4780 -0.1157 0.4461 0.035 Uiso 1 1 calc R
C8 C 0.5660(2) -0.1489(4) 0.36949(17) 0.0313(6) Uani 1 1 d .
H8 H 0.6113 -0.2014 0.4006 0.038 Uiso 1 1 calc R
C9 C 0.57705(19) -0.1229(3) 0.29617(18) 0.0297(6) Uani 1 1 d .
H9 H 0.6294 -0.1611 0.2774 0.036 Uiso 1 1 calc R
C10 C 0.51034(18) -0.0398(4) 0.24974(16) 0.0262(5) Uani 1 1 d .
H10 H 0.5188 -0.0246 0.2002 0.031 Uiso 1 1 calc R
C11 C 0.43137(16) 0.0210(3) 0.27582(14) 0.0210(5) Uani 1 1 d .
C12 C 0.12495(17) 0.0114(4) 0.16630(16) 0.0271(6) Uani 1 1 d .
H12 H 0.1107 0.0035 0.2148 0.033 Uiso 1 1 calc R
C13 C 0.06927(18) -0.0512(4) 0.10558(17) 0.0278(6) Uani 1 1 d .
H13 H 0.0136 -0.1051 0.1066 0.033 Uiso 1 1 calc R
C14 C 0.11326(16) -0.0170(3) 0.04467(15) 0.0235(5) Uani 1 1 d .
H14 H 0.0930 -0.0427 -0.0040 0.028 Uiso 1 1 calc R
C15 C 0.19614(16) 0.0655(3) 0.06995(15) 0.0203(5) Uani 1 1 d .
C16 C 0.26605(16) 0.1074(3) 0.02718(14) 0.0187(5) Uani 1 1 d .
C17 C 0.35166(16) 0.1667(3) 0.05329(14) 0.0201(5) Uani 1 1 d .
C18 C 0.41577(16) 0.2486(3) 0.01087(16) 0.0232(5) Uani 1 1 d .
H18 H 0.4119 0.2589 -0.0402 0.028 Uiso 1 1 calc R
C19 C 0.48434(17) 0.3096(4) 0.05982(16) 0.0259(5) Uani 1 1 d .
H19 H 0.5353 0.3706 0.0484 0.031 Uiso 1 1 calc R
C20 C 0.46248(17) 0.2618(3) 0.13002(15) 0.0246(5) Uani 1 1 d .
H20 H 0.4978 0.2876 0.1734 0.030 Uiso 1 1 calc R
C21 C 0.24705(17) 0.0883(3) -0.05423(15) 0.0204(5) Uani 1 1 d .
C22 C 0.17545(17) 0.1762(3) -0.09247(15) 0.0235(5) Uani 1 1 d .
H22 H 0.1405 0.2534 -0.0672 0.028 Uiso 1 1 calc R
C23 C 0.15541(17) 0.1510(4) -0.16715(15) 0.0242(5) Uani 1 1 d .
H23 H 0.1073 0.2107 -0.1920 0.029 Uiso 1 1 calc R
C24 C 0.20756(18) 0.0355(3) -0.20528(15) 0.0238(5) Uani 1 1 d .
C25 C 0.28047(18) -0.0508(4) -0.16782(16) 0.0260(6) Uani 1 1 d .
H25 H 0.3159 -0.1266 -0.1932 0.031 Uiso 1 1 calc R
C26 C 0.30025(17) -0.0241(3) -0.09318(15) 0.0240(5) Uani 1 1 d .
H26 H 0.3493 -0.0813 -0.0686 0.029 Uiso 1 1 calc R
C27 C 0.18542(19) 0.0051(4) -0.28279(17) 0.0304(6) Uani 1 1 d .
N1 N 0.27313(16) 0.0925(3) 0.31755(13) 0.0235(5) Uani 1 1 d .
N2 N 0.20054(15) 0.0834(3) 0.14680(13) 0.0222(5) Uani 1 1 d .
N3 N 0.38415(13) 0.1738(3) 0.12717(12) 0.0218(4) Uani 1 1 d .
N4 N 0.16818(19) -0.0174(4) -0.34461(15) 0.0425(7) Uani 1 1 d .
Pd1 Pd 0.321667(12) 0.10232(2) 0.216038(10) 0.02016(8) Uani 1 1 d .

loop_
_atom_site_aniso_label
_atom_site_aniso_U_11
_atom_site_aniso_U_22
_atom_site_aniso_U_33
_atom_site_aniso_U_23
_atom_site_aniso_U_13
_atom_site_aniso_U_12
C1 0.0322(14) 0.0254(12) 0.0289(16) 0.0015(11) 0.0057(12) 0.0012(11)
C2 0.0384(16) 0.0289(13) 0.0406(19) -0.0053(13) 0.0180(14) -0.0038(12)
C3 0.0479(19) 0.0302(14) 0.0279(17) -0.0047(11) 0.0161(14) -0.0088(12)
C4 0.0390(16) 0.0287(13) 0.0221(15) 0.0020(11) 0.0047(12) -0.0057(12)
C5 0.0298(13) 0.0208(11) 0.0209(14) 0.0008(9) 0.0021(10) -0.0056(10)
C6 0.0276(13) 0.0210(11) 0.0209(14) 0.0015(9) -0.0010(10) -0.0046(9)
C7 0.0365(16) 0.0295(13) 0.0193(15) 0.0049(10) -0.0047(12) -0.0052(11)
C8 0.0309(14) 0.0294(12) 0.0315(17) 0.0066(12) -0.0089(12) -0.0010(11)
C9 0.0234(13) 0.0284(13) 0.0372(18) 0.0052(11) 0.0018(12) 0.0007(10)
C10 0.0263(13) 0.0282(12) 0.0240(15) 0.0057(11) 0.0014(11) 0.0004(10)
C11 0.0222(12) 0.0217(11) 0.0182(13) 0.0029(9) -0.0028(9) -0.0029(9)
C12 0.0206(12) 0.0358(14) 0.0253(15) 0.0067(11) 0.0043(10) 0.0003(10)
C13 0.0191(12) 0.0315(13) 0.0327(17) 0.0051(12) 0.0019(11) -0.0036(10)
C14 0.0178(11) 0.0253(12) 0.0264(15) 0.0015(10) -0.0028(10) 0.0000(9)
C15 0.0192(11) 0.0213(10) 0.0200(13) 0.0022(9) -0.0003(10) 0.0028(9)
C16 0.0183(11) 0.0199(10) 0.0174(13) 0.0008(8) -0.0014(9) 0.0037(8)
C17 0.0195(11) 0.0232(11) 0.0175(13) 0.0040(9) 0.0011(9) 0.0008(9)
C18 0.0189(11) 0.0309(12) 0.0202(13) 0.0052(10) 0.0037(9) 0.0003(9)
C19 0.0187(11) 0.0316(13) 0.0279(15) 0.0072(11) 0.0047(10) -0.0020(10)
C20 0.0190(11) 0.0288(12) 0.0255(15) 0.0058(10) -0.0016(10) -0.0029(9)
C21 0.0185(11) 0.0230(11) 0.0195(13) 0.0018(9) 0.0008(10) -0.0009(9)
C22 0.0230(12) 0.0247(12) 0.0226(14) -0.0012(10) 0.0021(10) 0.0027(10)
C23 0.0212(12) 0.0288(12) 0.0224(14) 0.0015(10) 0.0012(10) 0.0010(10)
C24 0.0270(13) 0.0237(12) 0.0206(14) -0.0012(10) 0.0017(10) -0.0033(10)
C25 0.0261(13) 0.0262(12) 0.0264(15) -0.0031(10) 0.0061(11) 0.0026(10)
C26 0.0200(12) 0.0260(12) 0.0259(15) 0.0027(10) 0.0022(10) 0.0033(10)
C27 0.0331(15) 0.0312(13) 0.0265(16) -0.0012(11) 0.0002(12) 0.0022(11)
N1 0.0278(12) 0.0219(10) 0.0216(12) 0.0020(8) 0.0060(9) -0.0008(8)
N2 0.0181(10) 0.0291(11) 0.0194(12) 0.0045(8) 0.0022(8) 0.0006(8)
N3 0.0183(10) 0.0285(10) 0.0184(12) 0.0060(8) 0.0003(8) -0.0021(8)
N4 0.0495(16) 0.0476(15) 0.0290(16) -0.0048(12) -0.0035(13) 0.0102(13)
Pd1 0.01893(11) 0.02416(11) 0.01735(13) 0.00383(7) 0.00140(8) -0.00038(6)

loop_
_atom_type_symbol
_atom_type_description
_atom_type_scat_dispersion_real
_atom_type_scat_dispersion_imag
_atom_type_scat_source
C C 0.0030 0.0020 'International Tables Vol C Tables 4.2.6.8 and 6.1.1.4'
H H 0.0000 0.0000 'International Tables Vol C Tables 4.2.6.8 and 6.1.1.4'
N N 0.0060 0.0030 'International Tables Vol C Tables 4.2.6.8 and 6.1.1.4'
Pd Pd -0.9990 1.0070 'International Tables Vol C Tables 4.2.6.8 and 6.1.1.4'

loop_
_geom_angle_atom_site_label_1
_geom_angle_atom_site_label_2
_geom_angle_atom_site_label_3
_geom_angle
N1 C1 C2 122.5(3)
N1 C1 H1 118.7
C2 C1 H1 118.7
C1 C2 C3 119.0(3)
C1 C2 H2 120.5
C3 C2 H2 120.5
C4 C3 C2 118.4(3)
C4 C3 H3 120.8
C2 C3 H3 120.8
C3 C4 C5 120.8(3)
C3 C4 H4 119.6
C5 C4 H4 119.6
N1 C5 C4 120.0(3)
N1 C5 C6 113.9(2)
C4 C5 C6 126.0(3)
C7 C6 C11 121.4(3)
C7 C6 C5 123.6(3)
C11 C6 C5 114.9(2)
C6 C7 C8 120.1(3)
C6 C7 H7 119.9
C8 C7 H7 119.9
C9 C8 C7 119.4(3)
C9 C8 H8 120.3
C7 C8 H8 120.3
C8 C9 C10 120.5(3)
C8 C9 H9 119.8
C10 C9 H9 119.8
C11 C10 C9 121.6(3)
C11 C10 H10 119.2
C9 C10 H10 119.2
C10 C11 C6 116.9(2)
C10 C11 Pd1 127.0(2)
C6 C11 Pd1 114.66(18)
N2 C12 C13 112.6(3)
N2 C12 H12 123.7
C13 C12 H12 123.7
C14 C13 C12 106.3(2)
C14 C13 H13 126.9
C12 C13 H13 126.9
C13 C14 C15 107.0(2)
C13 C14 H14 126.5
C15 C14 H14 126.5
C16 C15 N2 124.5(2)
C16 C15 C14 126.4(2)
N2 C15 C14 108.8(2)
C15 C16 C17 126.4(2)
C15 C16 C21 116.6(2)
C17 C16 C21 116.9(2)
N3 C17 C16 124.7(2)
N3 C17 C18 108.3(2)
C16 C17 C18 126.6(2)
C19 C18 C17 107.0(2)
C19 C18 H18 126.5
C17 C18 H18 126.5
C18 C19 C20 106.5(2)
C18 C19 H19 126.8
C20 C19 H19 126.8
N3 C20 C19 111.7(2)
N3 C20 H20 124.2
C19 C20 H20 124.2
C22 C21 C26 118.8(2)
C22 C21 C16 121.3(2)
C26 C21 C16 119.8(2)
C23 C22 C21 121.1(2)
C23 C22 H22 119.4
C21 C22 H22 119.4
C22 C23 C24 119.7(2)
C22 C23 H23 120.1
C24 C23 H23 120.1
C25 C24 C23 119.7(2)
C25 C24 C27 120.4(2)
C23 C24 C27 119.9(3)
C26 C25 C24 120.2(2)
C26 C25 H25 119.9
C24 C25 H25 119.9
C25 C26 C21 120.5(2)
C25 C26 H26 119.8
C21 C26 H26 119.8
N4 C27 C24 179.3(3)
C1 N1 C5 119.0(2)
C1 N1 Pd1 125.1(2)
C5 N1 Pd1 115.29(18)
C12 N2 C15 105.4(2)
C12 N2 Pd1 124.92(19)
C15 N2 Pd1 123.98(17)
C20 N3 C17 106.4(2)
C20 N3 Pd1 124.69(19)
C17 N3 Pd1 128.31(16)
C11 Pd1 N3 95.61(9)
C11 Pd1 N1 80.81(10)
N3 Pd1 N1 164.54(9)
C11 Pd1 N2 158.27(9)
N3 Pd1 N2 88.69(8)
N1 Pd1 N2 100.21(9)

loop_
_geom_bond_atom_site_label_1
_geom_bond_atom_site_label_2
_geom_bond_distance
C1 N1 1.341(3)
C1 C2 1.377(4)
C1 H1 0.9300
C2 C3 1.379(5)
C2 H2 0.9300
C3 C4 1.376(4)
C3 H3 0.9300
C4 C5 1.385(4)
C4 H4 0.9300
C5 N1 1.357(4)
C5 C6 1.465(4)
C6 C7 1.388(4)
C6 C11 1.412(4)
C7 C8 1.391(4)
C7 H7 0.9300
C8 C9 1.374(4)
C8 H8 0.9300
C9 C10 1.395(4)
C9 H9 0.9300
C10 C11 1.393(4)
C10 H10 0.9300
C11 Pd1 1.983(2)
C12 N2 1.333(3)
C12 C13 1.403(4)
C12 H12 0.9300
C13 C14 1.367(4)
C13 H13 0.9300
C14 C15 1.426(3)
C14 H14 0.9300
C15 C16 1.399(3)
C15 N2 1.401(3)
C16 C17 1.400(3)
C16 C21 1.490(4)
C17 N3 1.389(3)
C17 C18 1.427(3)
C18 C19 1.375(4)
C18 H18 0.9300
C19 C20 1.396(4)
C19 H19 0.9300
C20 N3 1.344(3)
C20 H20 0.9300
C21 C22 1.390(4)
C21 C26 1.397(3)
C22 C23 1.378(4)
C22 H22 0.9300
C23 C24 1.393(4)
C23 H23 0.9300
C24 C25 1.393(4)
C24 C27 1.438(4)
C25 C26 1.379(4)
C25 H25 0.9300
C26 H26 0.9300
C27 N4 1.144(4)
N1 Pd1 2.050(2)
N2 Pd1 2.118(2)
N3 Pd1 2.017(2)
